data_7226207
loop_
_publ_author_name
'Gholivand, Khodayar'
'Farshadfar, Kaveh'
'Roe, S. Mark'
'Hosseini, Mahdieh'
'Gholami, Akram'

_publ_section_title
;
 Investigation of structure-directing interactions within
 copper(i)thiocyanate complexes through X-ray analyses and non-covalent
 interaction (NCI) theoretical approach
;
_journal_issue 37
_journal_name_full CrystEngComm
_journal_page_first 7104
_journal_paper_doi 10.1039/C6CE01339B
_journal_volume 18
_journal_year 2016
_chemical_formula_moiety 'C30 H24 Cu N4 O P S2'
_chemical_formula_sum 'C30 H24 Cu N4 O P S2'
_chemical_formula_weight 615.16
_chemical_name_common C1N
_space_group_crystal_system triclinic
_space_group_IT_number 2
_space_group_name_Hall '-P 1'
_space_group_name_H-M_alt 'P -1'
_symmetry_space_group_name_Hall '-P 1'
_symmetry_space_group_name_H-M 'P -1'
_atom_sites_solution_hydrogens geom
_atom_sites_solution_primary direct
_audit_creation_date 2015-04-22
_audit_creation_method
;
Olex2 1.2
(compiled 2014.09.19 svn.r3010 for OlexSys, GUI svn.r4874)
;
_audit_update_record
;
2016-03-19 deposited with the CCDC.
2016-08-09 downloaded from the CCDC.
;
_cell_angle_alpha 87.742(5)
_cell_angle_beta 89.510(4)
_cell_angle_gamma 66.545(5)
_cell_formula_units_Z 2
_cell_length_a 9.8334(5)
_cell_length_b 10.2673(6)
_cell_length_c 15.0986(9)
_cell_measurement_reflns_used 4813
_cell_measurement_temperature 173.0
_cell_measurement_theta_max 71.0640
_cell_measurement_theta_min 4.6750
_cell_volume 1397.31(15)
_computing_cell_refinement
;
CrysAlisPro, Agilent Technologies,
Version 1.171.37.34i (release 04-08-2014 CrysAlis171 .NET)
(compiled Aug  4 2014,14:34:23)
;
_computing_data_collection
;
CrysAlisPro, Agilent Technologies,
Version 1.171.37.34i (release 04-08-2014 CrysAlis171 .NET)
(compiled Aug  4 2014,14:34:23)
;
_computing_data_reduction
;
CrysAlisPro, Agilent Technologies,
Version 1.171.37.34i (release 04-08-2014 CrysAlis171 .NET)
(compiled Aug  4 2014,14:34:23)
;
_computing_molecular_graphics 'Olex2 (Dolomanov et al., 2009)'
_computing_publication_material 'Olex2 (Dolomanov et al., 2009)'
_computing_structure_refinement 'ShelXL (Sheldrick, 2008)'
_computing_structure_solution 'ShelXT (Sheldrick, 2008)'
_diffrn_ambient_temperature 173.0
_diffrn_detector 'CCD plate'
_diffrn_detector_area_resol_mean 16.1033
_diffrn_detector_type Eos
_diffrn_measured_fraction_theta_full 0.996
_diffrn_measured_fraction_theta_max 0.973
_diffrn_measurement_details
;
  1 omega  -27.00   58.00   1.0000    7.5000
omega____ theta____ kappa____ phi______ frames
    -       36.7513  -19.0000  -90.0000 85

  2 omega   40.00   71.00   1.0000    7.5000
omega____ theta____ kappa____ phi______ frames
    -       36.7513  -99.0000 -180.0000 31

  3 omega   47.00   82.00   1.0000   25.0000
omega____ theta____ kappa____ phi______ frames
    -      107.0000  -88.0000 -175.6310 35

  4 omega   94.00  140.00   1.0000   25.0000
omega____ theta____ kappa____ phi______ frames
    -      107.0000  -88.0000 -175.6310 46

  5 omega  105.00  136.00   1.0000   25.0000
omega____ theta____ kappa____ phi______ frames
    -      107.0000  -92.0000 -138.8165 31

  6 omega   81.00  120.00   1.0000   25.0000
omega____ theta____ kappa____ phi______ frames
    -      107.0000  -93.0000   -5.0318 39

  7 omega   54.00   98.00   1.0000   25.0000
omega____ theta____ kappa____ phi______ frames
    -      107.0000  -92.0000 -138.8165 44

  8 omega   39.00   69.00   1.0000   25.0000
omega____ theta____ kappa____ phi______ frames
    -      107.0000  -30.0000 -120.0000 30

  9 omega   37.00   68.00   1.0000   25.0000
omega____ theta____ kappa____ phi______ frames
    -      107.0000  -30.0000  -90.0000 31

 10 omega   69.00  103.00   1.0000   25.0000
omega____ theta____ kappa____ phi______ frames
    -      107.0000   15.0000 -150.0000 34

 11 omega  106.00  176.00   1.0000   25.0000
omega____ theta____ kappa____ phi______ frames
    -      107.0000   15.0000 -150.0000 70

 12 omega  127.00  174.00   1.0000   25.0000
omega____ theta____ kappa____ phi______ frames
    -      107.0000   45.0000  -90.0000 47

 13 omega  109.00  165.00   1.0000   25.0000
omega____ theta____ kappa____ phi______ frames
    -      107.0000   61.0000   60.0000 56

 14 omega   51.00   77.00   1.0000   25.0000
omega____ theta____ kappa____ phi______ frames
    -      107.0000  -45.0000   90.0000 26

 15 omega   42.00   69.00   1.0000   25.0000
omega____ theta____ kappa____ phi______ frames
    -      107.0000  -30.0000   60.0000 27

 16 omega   37.00   63.00   1.0000   25.0000
omega____ theta____ kappa____ phi______ frames
    -      107.0000  -30.0000   30.0000 26

 17 omega   39.00   77.00   1.0000   25.0000
omega____ theta____ kappa____ phi______ frames
    -      107.0000  -45.0000    0.0000 38

 18 omega   42.00   68.00   1.0000   25.0000
omega____ theta____ kappa____ phi______ frames
    -      107.0000  -45.0000  -30.0000 26

 19 omega   37.00   63.00   1.0000   25.0000
omega____ theta____ kappa____ phi______ frames
    -      107.0000  -30.0000  -60.0000 26

 20 omega   39.00  107.00   1.0000   25.0000
omega____ theta____ kappa____ phi______ frames
    -      107.0000  -90.0000  -94.2956 68

 21 omega   48.00   74.00   1.0000   25.0000
omega____ theta____ kappa____ phi______ frames
    -      107.0000  -93.0000   -5.0318 26

 22 omega   53.00   78.00   1.0000   25.0000
omega____ theta____ kappa____ phi______ frames
    -      107.0000  -95.0000   30.0000 25

 23 omega   41.00  115.00   1.0000   25.0000
omega____ theta____ kappa____ phi______ frames
    -      107.0000  -90.0000  102.5742 74

 24 omega   37.00   68.00   1.0000   25.0000
omega____ theta____ kappa____ phi______ frames
    -      107.0000  -30.0000  150.0000 31

 25 omega   41.00   66.00   1.0000   25.0000
omega____ theta____ kappa____ phi______ frames
    -      107.0000  -30.0000  120.0000 25

 26 omega   14.00   78.00   1.0000    7.5000
omega____ theta____ kappa____ phi______ frames
    -       36.7513   77.0000   90.0000 64

 27 omega  -35.00   64.00   1.0000    7.5000
omega____ theta____ kappa____ phi______ frames
    -       36.7513  -19.0000 -180.0000 99

 28 omega   -3.00   34.00   1.0000    7.5000
omega____ theta____ kappa____ phi______ frames
    -       36.7513  -99.0000 -180.0000 37

 29 omega   38.00   68.00   1.0000   25.0000
omega____ theta____ kappa____ phi______ frames
    -      107.0000  -30.0000 -180.0000 30

 30 omega  -74.00  -35.00   1.0000    7.5000
omega____ theta____ kappa____ phi______ frames
    -      -36.7513   97.0000  -37.0000 39

 31 omega -106.00  -63.00   1.0000    7.5000
omega____ theta____ kappa____ phi______ frames
    -      -36.7513  178.0000  -90.0000 43

 32 omega -103.00  -75.00   1.0000    7.5000
omega____ theta____ kappa____ phi______ frames
    -      -36.7513  178.0000  120.0000 28
;
_diffrn_measurement_device 'four-circle diffractometer'
_diffrn_measurement_device_type 'Xcalibur, Eos, Gemini ultra'
_diffrn_measurement_method '\w scans'
_diffrn_orient_matrix_UB_11 -0.0176689000
_diffrn_orient_matrix_UB_12 0.1557929000
_diffrn_orient_matrix_UB_13 0.0023993000
_diffrn_orient_matrix_UB_21 -0.0567580000
_diffrn_orient_matrix_UB_22 0.0074426000
_diffrn_orient_matrix_UB_23 0.0958645000
_diffrn_orient_matrix_UB_31 0.1601025000
_diffrn_orient_matrix_UB_32 -0.0496636000
_diffrn_orient_matrix_UB_33 0.0350971000
_diffrn_radiation_monochromator mirror
_diffrn_radiation_probe x-ray
_diffrn_radiation_type CuK\a
_diffrn_radiation_wavelength 1.54184
_diffrn_reflns_av_R_equivalents 0.0255
_diffrn_reflns_av_unetI/netI 0.0390
_diffrn_reflns_Laue_measured_fraction_full 0.996
_diffrn_reflns_Laue_measured_fraction_max 0.973
_diffrn_reflns_limit_h_max 12
_diffrn_reflns_limit_h_min -8
_diffrn_reflns_limit_k_max 12
_diffrn_reflns_limit_k_min -12
_diffrn_reflns_limit_l_max 18
_diffrn_reflns_limit_l_min -18
_diffrn_reflns_number 9032
_diffrn_reflns_point_group_measured_fraction_full 0.996
_diffrn_reflns_point_group_measured_fraction_max 0.973
_diffrn_reflns_theta_full 67.684
_diffrn_reflns_theta_max 71.243
_diffrn_reflns_theta_min 4.698
_diffrn_source 'sealed X-ray tube'
_diffrn_source_type 'Enhance Ultra (Cu) X-ray Source'
_exptl_absorpt_coefficient_mu 3.292
_exptl_absorpt_correction_T_max 1.00000
_exptl_absorpt_correction_T_min 0.85875
_exptl_absorpt_correction_type multi-scan
_exptl_absorpt_process_details
;
CrysAlisPro, Agilent Technologies,
Version 1.171.37.34i (release 04-08-2014 CrysAlis171 .NET)
(compiled Aug  4 2014,14:34:23)
Empirical absorption correction using spherical harmonics,
 implemented in SCALE3 ABSPACK scaling algorithm.
Empirical absorption correction using spherical harmonics,
 implemented in SCALE3 ABSPACK scaling algorithm.
;
_exptl_crystal_colour 'light orange'
_exptl_crystal_colour_modifier light
_exptl_crystal_colour_primary orange
_exptl_crystal_density_diffrn 1.462
_exptl_crystal_description needle
_exptl_crystal_F_000 632
_exptl_crystal_size_max 0.4
_exptl_crystal_size_mid 0.1
_exptl_crystal_size_min 0.02
_refine_diff_density_max 0.326
_refine_diff_density_min -0.307
_refine_diff_density_rms 0.050
_refine_ls_extinction_method none
_refine_ls_goodness_of_fit_ref 1.022
_refine_ls_hydrogen_treatment constr
_refine_ls_matrix_type full
_refine_ls_number_parameters 352
_refine_ls_number_reflns 5283
_refine_ls_number_restraints 0
_refine_ls_restrained_S_all 1.022
_refine_ls_R_factor_all 0.0364
_refine_ls_R_factor_gt 0.0295
_refine_ls_shift/su_max 0.002
_refine_ls_shift/su_mean 0.000
_refine_ls_structure_factor_coef Fsqd
_refine_ls_weighting_details 'w=1/[\s^2^(Fo^2^)+(0.0365P)^2^+0.2495P] where P=(Fo^2^+2Fc^2^)/3'
_refine_ls_weighting_scheme calc
_refine_ls_wR_factor_gt 0.0750
_refine_ls_wR_factor_ref 0.0778
_reflns_Friedel_coverage 0.000
_reflns_number_gt 4509
_reflns_number_total 5283
_reflns_threshold_expression 'I > 2\s(I)'
_cod_data_source_file c6ce01339b2.cif
_cod_data_source_block cuscn542_orangeb
_cod_depositor_comments 'Adding full bibliography for 7226207--7226210.cif.'
_cod_database_code 7226207
_chemical_oxdiff_formula C30H24N4O1P1S2Cu1
_shelx_space_group_comment
;
The symmetry employed for this shelxl refinement is uniquely defined
by the following loop, which should always be used as a source of
symmetry information in preference to the above space-group names.
They are only intended as comments.
;
_reflns_odcompleteness_completeness 99.76
_reflns_odcompleteness_iscentric 1
_reflns_odcompleteness_theta 66.97
_olex2_refinement_description
;
1. Fixed Uiso
 At 1.2 times of:
  All C(H) groups, All N(H) groups
2.a Aromatic/amide H refined with riding coordinates:
 N4(H4), C2(H2), C3(H3), C4(H4A), C5(H5), C7(H7), C10(H10), C11(H11), C12(H12),
  C14(H14), C15(H15), C16(H16), C17(H17), C18(H18), C20(H20), C21(H21),
 C22(H22), C23(H23), C24(H24), C26(H26), C27(H27), C28(H28), C29(H29), C30(H30)
;
_shelx_shelxl_version_number 2014/7
_olex2_submission_special_instructions 'No special instructions were received'

loop_
_space_group_symop_operation_xyz
'x, y, z'
'-x, -y, -z'

loop_
_atom_site_label
_atom_site_type_symbol
_atom_site_fract_x
_atom_site_fract_y
_atom_site_fract_z
_atom_site_U_iso_or_equiv
_atom_site_adp_type
_atom_site_occupancy
_atom_site_site_symmetry_order
_atom_site_calc_flag
_atom_site_refinement_flags_posn
Cu1 Cu 0.25211(3) 0.56999(3) 0.66676(2) 0.02634(8) Uani 1 1 d .
S1 S 0.42922(5) 0.92282(5) 0.58181(3) 0.03351(12) Uani 1 1 d .
S2 S 0.85756(6) 0.14899(6) 0.76722(3) 0.04245(14) Uani 1 1 d .
P1 P 0.17260(5) 0.52863(5) 0.79626(3) 0.02247(10) Uani 1 1 d .
O1 O 0.55742(15) 0.37272(17) 0.73033(10) 0.0399(3) Uani 1 1 d .
N1 N 0.32698(18) 0.72215(18) 0.65177(11) 0.0333(4) Uani 1 1 d .
N2 N 0.11789(17) 0.61165(16) 0.54997(10) 0.0265(3) Uani 1 1 d .
N3 N 0.39276(16) 0.41344(16) 0.57891(10) 0.0264(3) Uani 1 1 d .
N4 N 0.52973(17) 0.30550(18) 0.59225(11) 0.0319(4) Uani 1 1 d .
H4 H 0.5689 0.2438 0.5508 0.038 Uiso 1 1 calc R
C1 C 0.36776(19) 0.80699(19) 0.62472(12) 0.0264(4) Uani 1 1 d .
C2 C -0.0192(2) 0.7089(2) 0.53393(14) 0.0321(4) Uani 1 1 d .
H2 H -0.0741 0.7616 0.5820 0.038 Uiso 1 1 calc R
C3 C -0.0854(2) 0.7367(2) 0.45035(14) 0.0347(4) Uani 1 1 d .
H3 H -0.1828 0.8073 0.4417 0.042 Uiso 1 1 calc R
C4 C -0.0070(2) 0.6599(2) 0.38035(14) 0.0348(4) Uani 1 1 d .
H4A H -0.0492 0.6771 0.3225 0.042 Uiso 1 1 calc R
C5 C 0.1341(2) 0.5575(2) 0.39585(13) 0.0329(4) Uani 1 1 d .
H5 H 0.1903 0.5026 0.3489 0.039 Uiso 1 1 calc R
C6 C 0.1922(2) 0.53643(19) 0.48102(12) 0.0271(4) Uani 1 1 d .
C7 C 0.3391(2) 0.4277(2) 0.50023(13) 0.0316(4) Uani 1 1 d .
H7 H 0.3948 0.3679 0.4550 0.038 Uiso 1 1 calc R
C8 C 0.6057(2) 0.2935(2) 0.66991(12) 0.0285(4) Uani 1 1 d .
C9 C 0.7552(2) 0.1768(2) 0.67191(13) 0.0286(4) Uani 1 1 d .
C10 C 0.8359(2) 0.0884(2) 0.60699(13) 0.0293(4) Uani 1 1 d .
H10 H 0.7985 0.0868 0.5494 0.035 Uiso 1 1 calc R
C11 C 0.9808(2) 0.0006(2) 0.63608(15) 0.0374(5) Uani 1 1 d .
H11 H 1.0523 -0.0658 0.5997 0.045 Uiso 1 1 calc R
C12 C 1.0072(2) 0.0209(2) 0.72081(16) 0.0404(5) Uani 1 1 d .
H12 H 1.0984 -0.0303 0.7511 0.049 Uiso 1 1 calc R
C13 C -0.02859(19) 0.58350(19) 0.80160(11) 0.0246(3) Uani 1 1 d .
C14 C -0.1151(2) 0.7185(2) 0.76520(13) 0.0323(4) Uani 1 1 d .
H14 H -0.0687 0.7777 0.7419 0.039 Uiso 1 1 calc R
C15 C -0.2685(2) 0.7663(2) 0.76292(14) 0.0381(5) Uani 1 1 d .
H15 H -0.3266 0.8586 0.7388 0.046 Uiso 1 1 calc R
C16 C -0.3370(2) 0.6805(2) 0.79548(14) 0.0377(5) Uani 1 1 d .
H16 H -0.4418 0.7127 0.7926 0.045 Uiso 1 1 calc R
C17 C -0.2525(2) 0.5474(2) 0.83229(13) 0.0347(4) Uani 1 1 d .
H17 H -0.2996 0.4887 0.8554 0.042 Uiso 1 1 calc R
C18 C -0.0986(2) 0.4990(2) 0.83571(12) 0.0278(4) Uani 1 1 d .
H18 H -0.0413 0.4077 0.8615 0.033 Uiso 1 1 calc R
C19 C 0.2103(2) 0.6270(2) 0.88439(12) 0.0264(4) Uani 1 1 d .
C20 C 0.1023(2) 0.7192(2) 0.93809(13) 0.0361(4) Uani 1 1 d .
H20 H 0.0015 0.7335 0.9304 0.043 Uiso 1 1 calc R
C21 C 0.1408(3) 0.7908(3) 1.00305(15) 0.0440(5) Uani 1 1 d .
H21 H 0.0661 0.8549 1.0389 0.053 Uiso 1 1 calc R
C22 C 0.2869(3) 0.7691(3) 1.01571(14) 0.0432(5) Uani 1 1 d .
H22 H 0.3131 0.8171 1.0608 0.052 Uiso 1 1 calc R
C23 C 0.3952(3) 0.6774(3) 0.96280(16) 0.0466(6) Uani 1 1 d .
H23 H 0.4961 0.6620 0.9717 0.056 Uiso 1 1 calc R
C24 C 0.3571(2) 0.6076(2) 0.89655(14) 0.0380(5) Uani 1 1 d .
H24 H 0.4318 0.5464 0.8594 0.046 Uiso 1 1 calc R
C25 C 0.24695(19) 0.34649(19) 0.84204(12) 0.0259(4) Uani 1 1 d .
C26 C 0.2431(2) 0.3142(2) 0.93263(13) 0.0331(4) Uani 1 1 d .
H26 H 0.2028 0.3887 0.9729 0.040 Uiso 1 1 calc R
C27 C 0.2972(3) 0.1748(3) 0.96386(16) 0.0443(5) Uani 1 1 d .
H27 H 0.2948 0.1535 1.0255 0.053 Uiso 1 1 calc R
C28 C 0.3555(3) 0.0652(2) 0.90520(17) 0.0481(6) Uani 1 1 d .
H28 H 0.3924 -0.0308 0.9268 0.058 Uiso 1 1 calc R
C29 C 0.3597(2) 0.0956(2) 0.81570(16) 0.0425(5) Uani 1 1 d .
H29 H 0.3986 0.0207 0.7757 0.051 Uiso 1 1 calc R
C30 C 0.3071(2) 0.2358(2) 0.78419(13) 0.0312(4) Uani 1 1 d .
H30 H 0.3121 0.2565 0.7227 0.037 Uiso 1 1 calc R

loop_
_atom_site_aniso_label
_atom_site_aniso_U_11
_atom_site_aniso_U_22
_atom_site_aniso_U_33
_atom_site_aniso_U_23
_atom_site_aniso_U_13
_atom_site_aniso_U_12
Cu1 0.02595(14) 0.02849(14) 0.02312(14) -0.00210(10) 0.00418(10) -0.00925(11)
S1 0.0350(2) 0.0283(2) 0.0371(3) 0.00020(18) 0.00267(19) -0.01263(19)
S2 0.0337(3) 0.0542(3) 0.0300(2) -0.0041(2) -0.0050(2) -0.0072(2)
P1 0.0199(2) 0.0250(2) 0.0216(2) -0.00189(16) 0.00236(15) -0.00787(16)
O1 0.0294(7) 0.0481(9) 0.0348(7) -0.0151(6) 0.0018(6) -0.0064(6)
N1 0.0317(8) 0.0309(8) 0.0359(9) -0.0013(7) 0.0027(7) -0.0111(7)
N2 0.0249(7) 0.0256(7) 0.0265(7) -0.0005(6) 0.0009(6) -0.0074(6)
N3 0.0213(7) 0.0251(7) 0.0282(8) -0.0025(6) 0.0025(6) -0.0043(6)
N4 0.0240(8) 0.0318(8) 0.0289(8) -0.0081(6) 0.0003(6) 0.0013(6)
C1 0.0218(8) 0.0267(9) 0.0254(8) -0.0039(7) 0.0001(7) -0.0039(7)
C2 0.0263(9) 0.0283(9) 0.0368(10) -0.0018(8) 0.0020(8) -0.0058(8)
C3 0.0266(9) 0.0299(10) 0.0433(11) 0.0058(8) -0.0079(8) -0.0074(8)
C4 0.0360(10) 0.0351(10) 0.0344(10) 0.0041(8) -0.0117(8) -0.0154(8)
C5 0.0359(10) 0.0337(10) 0.0284(9) -0.0044(8) -0.0009(8) -0.0128(8)
C6 0.0270(9) 0.0263(9) 0.0273(9) -0.0007(7) -0.0002(7) -0.0099(7)
C7 0.0285(9) 0.0332(10) 0.0263(9) -0.0059(7) 0.0017(7) -0.0048(8)
C8 0.0237(9) 0.0310(9) 0.0288(9) -0.0028(7) 0.0026(7) -0.0087(7)
C9 0.0243(9) 0.0310(9) 0.0293(9) 0.0004(7) -0.0017(7) -0.0099(7)
C10 0.0221(8) 0.0309(9) 0.0301(9) -0.0063(7) -0.0009(7) -0.0050(7)
C11 0.0257(9) 0.0315(10) 0.0498(12) -0.0066(9) 0.0032(8) -0.0054(8)
C12 0.0273(10) 0.0386(11) 0.0492(12) 0.0070(9) -0.0062(9) -0.0072(9)
C13 0.0220(8) 0.0288(9) 0.0207(8) -0.0030(6) 0.0015(6) -0.0075(7)
C14 0.0295(9) 0.0317(10) 0.0326(10) 0.0027(8) 0.0019(8) -0.0091(8)
C15 0.0278(10) 0.0380(11) 0.0362(11) 0.0028(8) -0.0005(8) -0.0006(8)
C16 0.0192(8) 0.0521(13) 0.0355(10) -0.0037(9) 0.0004(8) -0.0075(8)
C17 0.0282(10) 0.0454(11) 0.0337(10) -0.0046(8) 0.0046(8) -0.0179(9)
C18 0.0249(9) 0.0313(9) 0.0269(9) -0.0013(7) 0.0009(7) -0.0109(7)
C19 0.0291(9) 0.0288(9) 0.0234(8) -0.0025(7) 0.0036(7) -0.0136(7)
C20 0.0316(10) 0.0425(11) 0.0317(10) -0.0091(8) 0.0033(8) -0.0115(9)
C21 0.0498(13) 0.0457(13) 0.0332(11) -0.0152(9) 0.0087(9) -0.0147(11)
C22 0.0594(14) 0.0532(13) 0.0313(10) -0.0107(9) 0.0054(10) -0.0366(12)
C23 0.0429(12) 0.0677(16) 0.0433(12) -0.0169(11) 0.0068(10) -0.0358(12)
C24 0.0308(10) 0.0496(12) 0.0394(11) -0.0153(9) 0.0083(8) -0.0213(9)
C25 0.0203(8) 0.0277(9) 0.0283(9) 0.0001(7) -0.0013(7) -0.0082(7)
C26 0.0302(9) 0.0369(10) 0.0287(9) 0.0007(8) -0.0001(7) -0.0097(8)
C27 0.0413(11) 0.0468(13) 0.0390(11) 0.0138(10) -0.0044(9) -0.0129(10)
C28 0.0444(12) 0.0299(11) 0.0597(15) 0.0116(10) -0.0039(11) -0.0050(9)
C29 0.0395(11) 0.0290(10) 0.0513(13) -0.0051(9) 0.0026(10) -0.0052(9)
C30 0.0260(9) 0.0320(10) 0.0320(10) -0.0037(8) -0.0004(7) -0.0074(8)

loop_
_atom_type_symbol
_atom_type_description
_atom_type_scat_dispersion_real
_atom_type_scat_dispersion_imag
_atom_type_scat_source
C C 0.0181 0.0091 'International Tables Vol C Tables 4.2.6.8 and 6.1.1.4'
H H 0.0000 0.0000 'International Tables Vol C Tables 4.2.6.8 and 6.1.1.4'
Cu Cu -1.9646 0.5888 'International Tables Vol C Tables 4.2.6.8 and 6.1.1.4'
N N 0.0311 0.0180 'International Tables Vol C Tables 4.2.6.8 and 6.1.1.4'
O O 0.0492 0.0322 'International Tables Vol C Tables 4.2.6.8 and 6.1.1.4'
P P 0.2955 0.4335 'International Tables Vol C Tables 4.2.6.8 and 6.1.1.4'
S S 0.3331 0.5567 'International Tables Vol C Tables 4.2.6.8 and 6.1.1.4'

loop_
_geom_angle_atom_site_label_1
_geom_angle_atom_site_label_2
_geom_angle_atom_site_label_3
_geom_angle
N1 Cu1 P1 119.82(5)
N1 Cu1 N2 99.81(7)
N1 Cu1 N3 101.96(6)
N2 Cu1 P1 121.68(4)
N2 Cu1 N3 77.57(6)
N3 Cu1 P1 126.46(5)
C12 S2 C9 91.95(10)
C13 P1 Cu1 114.06(6)
C19 P1 Cu1 112.95(6)
C19 P1 C13 103.11(8)
C25 P1 Cu1 118.17(6)
C25 P1 C13 104.03(8)
C25 P1 C19 102.81(8)
C1 N1 Cu1 165.86(16)
C2 N2 Cu1 129.80(13)
C2 N2 C6 117.17(16)
C6 N2 Cu1 112.62(12)
N4 N3 Cu1 131.07(12)
C7 N3 Cu1 113.24(12)
C7 N3 N4 115.66(16)
N3 N4 H4 119.9
C8 N4 N3 120.22(15)
C8 N4 H4 119.9
N1 C1 S1 177.09(17)
N2 C2 H2 118.4
N2 C2 C3 123.24(19)
C3 C2 H2 118.4
C2 C3 H3 120.6
C4 C3 C2 118.80(18)
C4 C3 H3 120.6
C3 C4 H4A 120.6
C3 C4 C5 118.81(18)
C5 C4 H4A 120.6
C4 C5 H5 120.6
C4 C5 C6 118.85(19)
C6 C5 H5 120.6
N2 C6 C5 123.11(17)
N2 C6 C7 116.47(16)
C5 C6 C7 120.41(17)
N3 C7 C6 119.30(17)
N3 C7 H7 120.4
C6 C7 H7 120.4
O1 C8 N4 123.44(17)
O1 C8 C9 122.92(18)
N4 C8 C9 113.61(16)
C8 C9 S2 117.44(14)
C10 C9 S2 111.02(14)
C10 C9 C8 131.35(17)
C9 C10 H10 124.0
C9 C10 C11 112.02(18)
C11 C10 H10 124.0
C10 C11 H11 123.5
C12 C11 C10 113.01(19)
C12 C11 H11 123.5
S2 C12 H12 124.0
C11 C12 S2 111.99(16)
C11 C12 H12 124.0
C14 C13 P1 116.40(14)
C18 C13 P1 124.62(14)
C18 C13 C14 118.94(17)
C13 C14 H14 119.9
C15 C14 C13 120.29(19)
C15 C14 H14 119.9
C14 C15 H15 119.8
C16 C15 C14 120.36(19)
C16 C15 H15 119.8
C15 C16 H16 120.1
C15 C16 C17 119.77(18)
C17 C16 H16 120.1
C16 C17 H17 119.8
C16 C17 C18 120.31(19)
C18 C17 H17 119.8
C13 C18 C17 120.32(18)
C13 C18 H18 119.8
C17 C18 H18 119.8
C20 C19 P1 124.21(15)
C20 C19 C24 119.00(18)
C24 C19 P1 116.78(14)
C19 C20 H20 119.8
C19 C20 C21 120.3(2)
C21 C20 H20 119.8
C20 C21 H21 119.9
C22 C21 C20 120.3(2)
C22 C21 H21 119.9
C21 C22 H22 120.1
C21 C22 C23 119.9(2)
C23 C22 H22 120.1
C22 C23 H23 119.9
C22 C23 C24 120.2(2)
C24 C23 H23 119.9
C19 C24 C23 120.3(2)
C19 C24 H24 119.8
C23 C24 H24 119.8
C26 C25 P1 122.44(15)
C30 C25 P1 118.57(14)
C30 C25 C26 118.98(18)
C25 C26 H26 119.8
C27 C26 C25 120.4(2)
C27 C26 H26 119.8
C26 C27 H27 120.0
C26 C27 C28 120.1(2)
C28 C27 H27 120.0
C27 C28 H28 119.9
C29 C28 C27 120.2(2)
C29 C28 H28 119.9
C28 C29 H29 120.0
C28 C29 C30 119.9(2)
C30 C29 H29 120.0
C25 C30 H30 119.7
C29 C30 C25 120.51(19)
C29 C30 H30 119.7

loop_
_geom_bond_atom_site_label_1
_geom_bond_atom_site_label_2
_geom_bond_distance
Cu1 P1 2.1881(5)
Cu1 N1 1.9796(18)
Cu1 N2 2.1367(15)
Cu1 N3 2.1500(15)
S1 C1 1.644(2)
S2 C9 1.7113(19)
S2 C12 1.703(2)
P1 C13 1.8307(18)
P1 C19 1.8274(19)
P1 C25 1.8242(18)
O1 C8 1.210(2)
N1 C1 1.155(3)
N2 C2 1.337(2)
N2 C6 1.347(2)
N3 N4 1.372(2)
N3 C7 1.283(2)
N4 H4 0.8800
N4 C8 1.371(2)
C2 H2 0.9500
C2 C3 1.391(3)
C3 H3 0.9500
C3 C4 1.378(3)
C4 H4A 0.9500
C4 C5 1.382(3)
C5 H5 0.9500
C5 C6 1.385(3)
C6 C7 1.454(3)
C7 H7 0.9500
C8 C9 1.481(3)
C9 C10 1.377(3)
C10 H10 0.9500
C10 C11 1.411(3)
C11 H11 0.9500
C11 C12 1.348(3)
C12 H12 0.9500
C13 C14 1.398(3)
C13 C18 1.388(3)
C14 H14 0.9500
C14 C15 1.388(3)
C15 H15 0.9500
C15 C16 1.380(3)
C16 H16 0.9500
C16 C17 1.382(3)
C17 H17 0.9500
C17 C18 1.392(3)
C18 H18 0.9500
C19 C20 1.389(3)
C19 C24 1.389(3)
C20 H20 0.9500
C20 C21 1.389(3)
C21 H21 0.9500
C21 C22 1.377(3)
C22 H22 0.9500
C22 C23 1.380(3)
C23 H23 0.9500
C23 C24 1.390(3)
C24 H24 0.9500
C25 C26 1.399(3)
C25 C30 1.392(3)
C26 H26 0.9500
C26 C27 1.378(3)
C27 H27 0.9500
C27 C28 1.391(4)
C28 H28 0.9500
C28 C29 1.379(3)
C29 H29 0.9500
C29 C30 1.387(3)
C30 H30 0.9500

loop_
_geom_torsion_atom_site_label_1
_geom_torsion_atom_site_label_2
_geom_torsion_atom_site_label_3
_geom_torsion_atom_site_label_4
_geom_torsion
Cu1 P1 C13 C14 -46.13(16)
Cu1 P1 C13 C18 131.30(14)
Cu1 P1 C19 C20 123.25(16)
Cu1 P1 C19 C24 -56.01(17)
Cu1 P1 C25 C26 158.75(14)
Cu1 P1 C25 C30 -22.54(17)
Cu1 N2 C2 C3 170.84(15)
Cu1 N2 C6 C5 -172.26(16)
Cu1 N2 C6 C7 8.7(2)
Cu1 N3 N4 C8 -6.9(3)
Cu1 N3 C7 C6 -3.9(2)
S2 C9 C10 C11 -0.7(2)
P1 C13 C14 C15 177.22(16)
P1 C13 C18 C17 -176.35(15)
P1 C19 C20 C21 -179.37(17)
P1 C19 C24 C23 -179.32(19)
P1 C25 C26 C27 178.35(16)
P1 C25 C30 C29 -177.55(16)
O1 C8 C9 S2 3.8(3)
O1 C8 C9 C10 -170.8(2)
N2 C2 C3 C4 0.5(3)
N2 C6 C7 N3 -3.3(3)
N3 N4 C8 O1 1.5(3)
N3 N4 C8 C9 -176.61(16)
N4 N3 C7 C6 177.93(17)
N4 C8 C9 S2 -178.07(14)
N4 C8 C9 C10 7.3(3)
C2 N2 C6 C5 1.2(3)
C2 N2 C6 C7 -177.93(17)
C2 C3 C4 C5 0.4(3)
C3 C4 C5 C6 -0.5(3)
C4 C5 C6 N2 -0.3(3)
C4 C5 C6 C7 178.74(18)
C5 C6 C7 N3 177.56(19)
C6 N2 C2 C3 -1.3(3)
C7 N3 N4 C8 170.91(18)
C8 C9 C10 C11 174.1(2)
C9 S2 C12 C11 0.39(19)
C9 C10 C11 C12 1.0(3)
C10 C11 C12 S2 -0.9(3)
C12 S2 C9 C8 -175.45(16)
C12 S2 C9 C10 0.20(17)
C13 P1 C19 C20 -0.33(19)
C13 P1 C19 C24 -179.59(16)
C13 P1 C25 C26 -73.63(17)
C13 P1 C25 C30 105.08(15)
C13 C14 C15 C16 -0.9(3)
C14 C13 C18 C17 1.0(3)
C14 C15 C16 C17 1.4(3)
C15 C16 C17 C18 -0.7(3)
C16 C17 C18 C13 -0.5(3)
C18 C13 C14 C15 -0.4(3)
C19 P1 C13 C14 76.72(16)
C19 P1 C13 C18 -105.85(16)
C19 P1 C25 C26 33.62(18)
C19 P1 C25 C30 -147.66(15)
C19 C20 C21 C22 -1.0(4)
C20 C19 C24 C23 1.4(3)
C20 C21 C22 C23 0.9(4)
C21 C22 C23 C24 0.4(4)
C22 C23 C24 C19 -1.5(4)
C24 C19 C20 C21 -0.1(3)
C25 P1 C13 C14 -176.25(15)
C25 P1 C13 C18 1.19(17)
C25 P1 C19 C20 -108.28(18)
C25 P1 C19 C24 72.46(17)
C25 C26 C27 C28 -0.4(3)
C26 C25 C30 C29 1.2(3)
C26 C27 C28 C29 0.2(4)
C27 C28 C29 C30 0.6(4)
C28 C29 C30 C25 -1.4(3)
C30 C25 C26 C27 -0.4(3)
